data_7022806
loop_
_publ_author_name
'Tu, Jing'
'Li, Wenbo'
'Xue, Mingqiang'
'Zhang, Yong'
'Shen, Qi'

_publ_section_title
;
 Bridged bis(amidinate) lanthanide aryloxides: syntheses, structures, and
 catalytic activity for addition of amines to carbodiimides.
;
_journal_issue 16
_journal_name_full 'Dalton transactions (Cambridge, England : 2003)'
_journal_page_first 5890
_journal_page_last 5901
_journal_paper_doi 10.1039/c3dt33069a
_journal_volume 42
_journal_year 2013
_chemical_formula_moiety 'C51 H77 Cl N7 O Si2 Yb, C4 H8 O'
_chemical_formula_sum 'C55 H85 Cl N7 O2 Si2 Yb'
_chemical_formula_weight 1140.97
_chemical_name_systematic
;
?
;
_space_group_IT_number 14
_symmetry_cell_setting monoclinic
_symmetry_Int_Tables_number 14
_symmetry_space_group_name_Hall '-P 2ybc'
_symmetry_space_group_name_H-M 'P 1 21/c 1'
_atom_sites_solution_hydrogens geom
_atom_sites_solution_primary direct
_atom_sites_solution_secondary difmap
_audit_creation_method SHELXL-97
_cell_angle_alpha 90.00
_cell_angle_beta 109.725(3)
_cell_angle_gamma 90.00
_cell_formula_units_Z 4
_cell_length_a 18.079(2)
_cell_length_b 18.777(2)
_cell_length_c 18.448(2)
_cell_measurement_reflns_used 25797
_cell_measurement_temperature 223(2)
_cell_measurement_theta_max 27.6
_cell_measurement_theta_min 3.1
_cell_volume 5895.1(11)
_computing_cell_refinement CrystalClear
_computing_data_collection CrystalClear
_computing_data_reduction CrystalStructure
_computing_molecular_graphics 'Bruker SHELXTL'
_computing_publication_material 'Bruker SHELXTL'
_computing_structure_refinement 'SHELXL-97 (Sheldrick, 1997)'
_computing_structure_solution 'SHELXS-97 (Sheldrick, 1990)'
_diffrn_ambient_temperature 223(2)
_diffrn_detector_area_resol_mean 14.63
_diffrn_measured_fraction_theta_full 0.996
_diffrn_measured_fraction_theta_max 0.996
_diffrn_measurement_device_type 'Rigaku Saturn'
_diffrn_measurement_method \w
_diffrn_radiation_monochromator graphite
_diffrn_radiation_source 'fine-focus sealed tube'
_diffrn_radiation_type MoK\a
_diffrn_radiation_wavelength 0.71075
_diffrn_reflns_av_R_equivalents 0.0817
_diffrn_reflns_av_unetI/netI 0.0985
_diffrn_reflns_limit_h_max 21
_diffrn_reflns_limit_h_min -18
_diffrn_reflns_limit_k_max 20
_diffrn_reflns_limit_k_min -22
_diffrn_reflns_limit_l_max 18
_diffrn_reflns_limit_l_min -22
_diffrn_reflns_number 29491
_diffrn_reflns_theta_full 25.50
_diffrn_reflns_theta_max 25.50
_diffrn_reflns_theta_min 3.12
_exptl_absorpt_coefficient_mu 1.716
_exptl_absorpt_correction_T_max 0.847
_exptl_absorpt_correction_T_min 0.341
_exptl_absorpt_correction_type multi-scan
_exptl_absorpt_process_details 'Jacobson, R. (1998) Private communication'
_exptl_crystal_colour yellow
_exptl_crystal_density_diffrn 1.286
_exptl_crystal_density_method 'not measured'
_exptl_crystal_description prism
_exptl_crystal_F_000 2380
_exptl_crystal_size_max 0.80
_exptl_crystal_size_mid 0.30
_exptl_crystal_size_min 0.10
_refine_diff_density_max 1.906
_refine_diff_density_min -1.601
_refine_diff_density_rms 0.118
_refine_ls_extinction_method none
_refine_ls_goodness_of_fit_ref 1.173
_refine_ls_hydrogen_treatment mixed
_refine_ls_matrix_type full
_refine_ls_number_parameters 612
_refine_ls_number_reflns 10935
_refine_ls_number_restraints 3
_refine_ls_restrained_S_all 1.173
_refine_ls_R_factor_all 0.0857
_refine_ls_R_factor_gt 0.0705
_refine_ls_shift/su_max 0.001
_refine_ls_shift/su_mean 0.000
_refine_ls_structure_factor_coef Fsqd
_refine_ls_weighting_details 'calc w=1/[\s^2^(Fo^2^)+(0.0470P)^2^+5.3400P] where P=(Fo^2^+2Fc^2^)/3'
_refine_ls_weighting_scheme calc
_refine_ls_wR_factor_gt 0.1494
_refine_ls_wR_factor_ref 0.1588
_reflns_number_gt 9306
_reflns_number_total 10935
_reflns_threshold_expression >2sigma(I)
_cod_data_source_file c3dt33069a.txt
_cod_data_source_block complex9
_cod_original_cell_volume 5895.1(13)
_cod_original_sg_symbol_H-M 'P 21/c'
_cod_database_code 7022806

loop_
_symmetry_equiv_pos_as_xyz
'x, y, z'
'-x, y+1/2, -z+1/2'
'-x, -y, -z'
'x, -y-1/2, z-1/2'

loop_
_atom_site_label
_atom_site_type_symbol
_atom_site_fract_x
_atom_site_fract_y
_atom_site_fract_z
_atom_site_U_iso_or_equiv
_atom_site_adp_type
_atom_site_occupancy
_atom_site_symmetry_multiplicity
_atom_site_calc_flag
_atom_site_refinement_flags
Yb1 Yb 0.835053(17) 0.150698(15) 0.699084(16) 0.02941(12) Uani 1 1 d .
Cl1 Cl 0.46974(16) 0.32475(15) 0.41807(18) 0.0889(9) Uani 1 1 d .
Si1 Si 0.97380(13) 0.19105(12) 0.57930(13) 0.0441(5) Uani 1 1 d .
Si2 Si 0.63174(13) -0.03730(12) 0.72364(12) 0.0434(5) Uani 1 1 d .
O1 O 0.7862(3) 0.2446(2) 0.7232(2) 0.0334(11) Uani 1 1 d .
O2 O 0.7155(5) 0.8658(4) 0.4869(4) 0.085(2) Uiso 1 1 d .
N1 N 0.9486(3) 0.1703(3) 0.6601(3) 0.0357(14) Uani 1 1 d .
N2 N 0.9616(3) 0.1428(3) 0.7819(3) 0.0388(15) Uani 1 1 d .
N3 N 0.7133(4) 0.0190(3) 0.7467(3) 0.0365(14) Uani 1 1 d D
H3 H 0.733(4) 0.031(4) 0.712(3) 0.07(3) Uiso 1 1 d D
N4 N 0.8176(3) 0.0911(3) 0.8109(3) 0.0322(13) Uani 1 1 d .
N5 N 0.7428(3) 0.1409(3) 0.5748(3) 0.0301(13) Uani 1 1 d .
N6 N 0.7985(3) 0.0406(3) 0.6344(3) 0.0297(12) Uani 1 1 d .
N7 N 0.7225(4) 0.0315(3) 0.5024(3) 0.0343(14) Uani 1 1 d D
H7A H 0.727(4) -0.0145(8) 0.507(4) 0.04(2) Uiso 1 1 d D
C1 C 0.9967(4) 0.1622(3) 0.7328(4) 0.0328(16) Uani 1 1 d .
C2 C 0.7672(4) 0.0431(4) 0.8127(4) 0.0317(15) Uani 1 1 d .
C3 C 1.0074(5) 0.1301(5) 0.8634(5) 0.053(2) Uani 1 1 d .
H3A H 1.0214 0.1756 0.8907 0.064 Uiso 1 1 calc R
H3B H 1.0560 0.1046 0.8677 0.064 Uiso 1 1 calc R
C4 C 0.9576(5) 0.0858(4) 0.8990(4) 0.048(2) Uani 1 1 d .
H4A H 0.9531 0.0374 0.8782 0.058 Uiso 1 1 calc R
H4B H 0.9850 0.0827 0.9547 0.058 Uiso 1 1 calc R
C5 C 0.8768(5) 0.1145(4) 0.8851(4) 0.049(2) Uani 1 1 d .
H5A H 0.8591 0.0995 0.9274 0.058 Uiso 1 1 calc R
H5B H 0.8792 0.1667 0.8857 0.058 Uiso 1 1 calc R
C6 C 1.0831(4) 0.1746(4) 0.7587(4) 0.0399(18) Uani 1 1 d .
C7 C 1.1333(5) 0.1313(4) 0.7363(5) 0.050(2) Uani 1 1 d .
H7 H 1.1126 0.0929 0.7030 0.060 Uiso 1 1 calc R
C8 C 1.2137(6) 0.1435(5) 0.7619(7) 0.068(3) Uani 1 1 d .
H8 H 1.2473 0.1127 0.7474 0.081 Uiso 1 1 calc R
C9 C 1.2441(5) 0.2014(6) 0.8090(6) 0.076(3) Uani 1 1 d .
H9 H 1.2983 0.2111 0.8258 0.092 Uiso 1 1 calc R
C10 C 1.1939(6) 0.2445(6) 0.8310(6) 0.073(3) Uani 1 1 d .
H10 H 1.2141 0.2835 0.8637 0.088 Uiso 1 1 calc R
C11 C 1.1154(5) 0.2313(4) 0.8060(5) 0.051(2) Uani 1 1 d .
H11 H 1.0822 0.2618 0.8215 0.061 Uiso 1 1 calc R
C12 C 0.7652(4) 0.0084(4) 0.8855(4) 0.0373(17) Uani 1 1 d .
C13 C 0.7268(5) 0.0382(5) 0.9309(5) 0.055(2) Uani 1 1 d .
H13 H 0.7004 0.0818 0.9166 0.066 Uiso 1 1 calc R
C14 C 0.7266(6) 0.0048(6) 0.9969(5) 0.069(3) Uani 1 1 d .
H14 H 0.7002 0.0255 1.0275 0.083 Uiso 1 1 calc R
C15 C 0.7647(6) -0.0584(5) 1.0183(5) 0.066(3) Uani 1 1 d .
H15 H 0.7639 -0.0812 1.0634 0.079 Uiso 1 1 calc R
C16 C 0.8039(6) -0.0889(5) 0.9749(5) 0.065(3) Uani 1 1 d .
H16 H 0.8311 -0.1319 0.9907 0.078 Uiso 1 1 calc R
C17 C 0.8034(5) -0.0564(4) 0.9078(4) 0.051(2) Uani 1 1 d .
H17 H 0.8291 -0.0781 0.8770 0.061 Uiso 1 1 calc R
C18 C 1.0492(5) 0.2629(5) 0.5936(5) 0.065(3) Uani 1 1 d .
H18A H 1.0351 0.3033 0.6191 0.097 Uiso 1 1 calc R
H18B H 1.0514 0.2777 0.5440 0.097 Uiso 1 1 calc R
H18C H 1.1002 0.2449 0.6252 0.097 Uiso 1 1 calc R
C19 C 0.8821(5) 0.2223(5) 0.5042(4) 0.055(2) Uani 1 1 d .
H19A H 0.8392 0.1905 0.5023 0.083 Uiso 1 1 calc R
H19B H 0.8896 0.2227 0.4545 0.083 Uiso 1 1 calc R
H19C H 0.8698 0.2701 0.5167 0.083 Uiso 1 1 calc R
C20 C 1.0100(6) 0.1117(5) 0.5391(5) 0.066(3) Uani 1 1 d .
H20A H 1.0574 0.0935 0.5773 0.099 Uiso 1 1 calc R
H20B H 1.0214 0.1258 0.4933 0.099 Uiso 1 1 calc R
H20C H 0.9699 0.0750 0.5258 0.099 Uiso 1 1 calc R
C21 C 0.6601(6) -0.1314(5) 0.7358(7) 0.084(3) Uani 1 1 d .
H21A H 0.6930 -0.1423 0.7052 0.127 Uiso 1 1 calc R
H21B H 0.6134 -0.1609 0.7190 0.127 Uiso 1 1 calc R
H21C H 0.6891 -0.1408 0.7897 0.127 Uiso 1 1 calc R
C22 C 0.5817(5) -0.0171(4) 0.6196(4) 0.050(2) Uani 1 1 d .
H22A H 0.5620 0.0314 0.6141 0.075 Uiso 1 1 calc R
H22B H 0.5382 -0.0498 0.5983 0.075 Uiso 1 1 calc R
H22C H 0.6188 -0.0223 0.5923 0.075 Uiso 1 1 calc R
C23 C 0.5676(5) -0.0163(6) 0.7798(5) 0.076(3) Uani 1 1 d .
H23A H 0.5963 -0.0234 0.8341 0.114 Uiso 1 1 calc R
H23B H 0.5221 -0.0475 0.7639 0.114 Uiso 1 1 calc R
H23C H 0.5505 0.0328 0.7708 0.114 Uiso 1 1 calc R
C24 C 0.7467(4) 0.3071(4) 0.7151(4) 0.0353(17) Uani 1 1 d .
C25 C 0.6674(4) 0.3091(4) 0.7153(4) 0.0354(16) Uani 1 1 d .
C26 C 0.6250(5) 0.3719(4) 0.6905(4) 0.0446(19) Uani 1 1 d .
H26 H 0.5718 0.3728 0.6864 0.054 Uiso 1 1 calc R
C27 C 0.6574(5) 0.4327(4) 0.6715(4) 0.0427(19) Uani 1 1 d .
C28 C 0.7363(5) 0.4320(4) 0.6837(4) 0.0397(18) Uani 1 1 d .
H28 H 0.7603 0.4743 0.6757 0.048 Uiso 1 1 calc R
C29 C 0.7828(4) 0.3718(4) 0.7072(4) 0.0386(17) Uani 1 1 d .
C30 C 0.6302(4) 0.2468(4) 0.7437(4) 0.0425(18) Uani 1 1 d .
C31 C 0.5516(5) 0.2677(5) 0.7530(5) 0.060(2) Uani 1 1 d .
H31A H 0.5607 0.3036 0.7928 0.090 Uiso 1 1 calc R
H31B H 0.5279 0.2260 0.7672 0.090 Uiso 1 1 calc R
H31C H 0.5165 0.2866 0.7046 0.090 Uiso 1 1 calc R
C32 C 0.6852(5) 0.2241(4) 0.8257(4) 0.052(2) Uani 1 1 d .
H32A H 0.7348 0.2071 0.8227 0.077 Uiso 1 1 calc R
H32B H 0.6603 0.1864 0.8451 0.077 Uiso 1 1 calc R
H32C H 0.6946 0.2647 0.8602 0.077 Uiso 1 1 calc R
C33 C 0.6139(5) 0.1832(4) 0.6881(5) 0.054(2) Uani 1 1 d .
H33A H 0.5780 0.1977 0.6381 0.080 Uiso 1 1 calc R
H33B H 0.5905 0.1448 0.7082 0.080 Uiso 1 1 calc R
H33C H 0.6628 0.1670 0.6829 0.080 Uiso 1 1 calc R
C34 C 0.6071(5) 0.4984(5) 0.6415(5) 0.060(2) Uani 1 1 d .
H34A H 0.5793 0.5108 0.6764 0.090 Uiso 1 1 calc R
H34B H 0.5695 0.4884 0.5908 0.090 Uiso 1 1 calc R
H34C H 0.6405 0.5378 0.6380 0.090 Uiso 1 1 calc R
C35 C 0.8711(4) 0.3779(4) 0.7217(5) 0.046(2) Uani 1 1 d .
C36 C 0.8992(6) 0.4550(5) 0.7308(7) 0.076(3) Uani 1 1 d .
H36A H 0.8815 0.4786 0.7688 0.114 Uiso 1 1 calc R
H36B H 0.8778 0.4794 0.6818 0.114 Uiso 1 1 calc R
H36C H 0.9561 0.4561 0.7475 0.114 Uiso 1 1 calc R
C37 C 0.8908(5) 0.3454(5) 0.6534(6) 0.062(3) Uani 1 1 d .
H37A H 0.8625 0.3709 0.6065 0.092 Uiso 1 1 calc R
H37B H 0.8755 0.2956 0.6476 0.092 Uiso 1 1 calc R
H37C H 0.9469 0.3492 0.6631 0.092 Uiso 1 1 calc R
C38 C 0.9192(5) 0.3395(4) 0.7967(5) 0.056(2) Uani 1 1 d .
H38A H 0.9746 0.3493 0.8080 0.083 Uiso 1 1 calc R
H38B H 0.9101 0.2886 0.7906 0.083 Uiso 1 1 calc R
H38C H 0.9031 0.3566 0.8388 0.083 Uiso 1 1 calc R
C39 C 0.6774(4) 0.1802(4) 0.5324(4) 0.0327(16) Uani 1 1 d .
C40 C 0.6032(4) 0.1519(4) 0.4940(4) 0.0370(17) Uani 1 1 d .
H40 H 0.5960 0.1023 0.4916 0.044 Uiso 1 1 calc R
C41 C 0.5398(4) 0.1967(4) 0.4591(4) 0.046(2) Uani 1 1 d .
H41 H 0.4898 0.1773 0.4333 0.055 Uiso 1 1 calc R
C42 C 0.5502(5) 0.2689(4) 0.4624(5) 0.048(2) Uani 1 1 d .
C43 C 0.6221(5) 0.2985(4) 0.4999(4) 0.0454(19) Uani 1 1 d .
H43 H 0.6284 0.3482 0.5026 0.054 Uiso 1 1 calc R
C44 C 0.6851(4) 0.2543(4) 0.5335(4) 0.0371(17) Uani 1 1 d .
H44 H 0.7348 0.2746 0.5580 0.045 Uiso 1 1 calc R
C45 C 0.7534(4) 0.0704(4) 0.5683(4) 0.0318(15) Uani 1 1 d .
C46 C 0.8326(4) -0.0309(4) 0.6355(4) 0.0380(17) Uani 1 1 d .
H46 H 0.7903 -0.0645 0.6078 0.046 Uiso 1 1 calc R
C47 C 0.8694(5) -0.0555(4) 0.7181(4) 0.0428(18) Uani 1 1 d .
H47A H 0.9081 -0.0209 0.7467 0.064 Uiso 1 1 calc R
H47B H 0.8947 -0.1012 0.7191 0.064 Uiso 1 1 calc R
H47C H 0.8289 -0.0601 0.7414 0.064 Uiso 1 1 calc R
C48 C 0.8950(5) -0.0309(5) 0.5972(5) 0.063(3) Uani 1 1 d .
H48A H 0.8706 -0.0212 0.5427 0.095 Uiso 1 1 calc R
H48B H 0.9205 -0.0770 0.6042 0.095 Uiso 1 1 calc R
H48C H 0.9337 0.0057 0.6204 0.095 Uiso 1 1 calc R
C49 C 0.7082(4) 0.0588(4) 0.4238(4) 0.0396(17) Uani 1 1 d .
H49 H 0.6959 0.1102 0.4228 0.048 Uiso 1 1 calc R
C50 C 0.6395(5) 0.0209(5) 0.3680(5) 0.070(3) Uani 1 1 d .
H50A H 0.6491 -0.0300 0.3714 0.105 Uiso 1 1 calc R
H50B H 0.6322 0.0371 0.3161 0.105 Uiso 1 1 calc R
H50C H 0.5925 0.0312 0.3805 0.105 Uiso 1 1 calc R
C51 C 0.7804(5) 0.0492(5) 0.3999(4) 0.056(2) Uani 1 1 d .
H51A H 0.8252 0.0721 0.4373 0.083 Uiso 1 1 calc R
H51B H 0.7708 0.0705 0.3496 0.083 Uiso 1 1 calc R
H51C H 0.7911 -0.0012 0.3974 0.083 Uiso 1 1 calc R
C52 C 0.7579(10) 0.8258(8) 0.4494(10) 0.140(4) Uiso 1 1 d .
H52A H 0.8030 0.8023 0.4870 0.168 Uiso 1 1 calc R
H52B H 0.7769 0.8565 0.4165 0.168 Uiso 1 1 calc R
C53 C 0.7020(9) 0.7730(8) 0.4031(10) 0.140(4) Uiso 1 1 d D
H53A H 0.7284 0.7274 0.4032 0.168 Uiso 1 1 calc R
H53B H 0.6787 0.7894 0.3497 0.168 Uiso 1 1 calc R
C54 C 0.6409(9) 0.7654(8) 0.4394(9) 0.137(4) Uiso 1 1 d D
H54A H 0.6532 0.7256 0.4759 0.165 Uiso 1 1 calc R
H54B H 0.5892 0.7573 0.4004 0.165 Uiso 1 1 calc R
C55 C 0.6425(9) 0.8348(8) 0.4803(10) 0.137(4) Uiso 1 1 d .
H55A H 0.5991 0.8655 0.4505 0.165 Uiso 1 1 calc R
H55B H 0.6383 0.8267 0.5313 0.165 Uiso 1 1 calc R

loop_
_atom_site_aniso_label
_atom_site_aniso_U_11
_atom_site_aniso_U_22
_atom_site_aniso_U_33
_atom_site_aniso_U_23
_atom_site_aniso_U_13
_atom_site_aniso_U_12
Yb1 0.0288(2) 0.0348(2) 0.02300(18) -0.00146(12) 0.00656(14) -0.00013(12)
Cl1 0.0617(17) 0.0770(17) 0.104(2) 0.0100(16) -0.0039(15) 0.0362(14)
Si1 0.0465(13) 0.0505(13) 0.0413(12) 0.0063(10) 0.0226(11) 0.0012(10)
Si2 0.0395(12) 0.0518(13) 0.0371(12) 0.0035(10) 0.0107(10) -0.0088(10)
O1 0.034(3) 0.038(3) 0.025(2) -0.007(2) 0.005(2) 0.001(2)
N1 0.037(3) 0.038(3) 0.029(3) 0.000(3) 0.006(3) 0.003(3)
N2 0.023(3) 0.052(4) 0.032(3) 0.004(3) -0.004(3) -0.006(3)
N3 0.039(4) 0.048(4) 0.023(3) 0.002(3) 0.010(3) -0.006(3)
N4 0.040(3) 0.037(3) 0.020(3) -0.002(2) 0.012(3) -0.003(3)
N5 0.028(3) 0.035(3) 0.023(3) -0.004(2) 0.002(2) 0.002(2)
N6 0.032(3) 0.035(3) 0.022(3) 0.003(2) 0.010(2) 0.001(2)
N7 0.043(4) 0.038(4) 0.020(3) -0.002(3) 0.008(3) -0.002(3)
C1 0.034(4) 0.031(4) 0.034(4) -0.003(3) 0.013(3) -0.004(3)
C2 0.037(4) 0.036(4) 0.025(4) 0.004(3) 0.015(3) 0.001(3)
C3 0.030(4) 0.072(6) 0.043(5) 0.005(4) -0.005(4) -0.005(4)
C4 0.045(5) 0.061(5) 0.027(4) 0.000(4) -0.003(3) -0.009(4)
C5 0.058(6) 0.059(5) 0.028(4) 0.002(4) 0.013(4) -0.021(4)
C6 0.036(4) 0.036(4) 0.044(5) 0.013(4) 0.009(4) 0.002(3)
C7 0.044(5) 0.041(4) 0.065(6) 0.014(4) 0.019(4) 0.002(4)
C8 0.046(6) 0.064(6) 0.100(8) 0.026(6) 0.034(6) 0.011(5)
C9 0.031(5) 0.087(8) 0.093(8) 0.029(7) -0.003(5) -0.014(5)
C10 0.055(6) 0.080(7) 0.071(7) 0.013(6) 0.004(5) -0.015(5)
C11 0.030(4) 0.053(5) 0.062(6) 0.000(4) 0.005(4) 0.001(4)
C12 0.049(5) 0.045(4) 0.020(3) 0.002(3) 0.015(3) -0.006(4)
C13 0.070(6) 0.061(6) 0.040(5) 0.009(4) 0.029(5) 0.013(4)
C14 0.095(8) 0.081(7) 0.046(5) 0.010(5) 0.044(6) 0.004(6)
C15 0.093(8) 0.072(7) 0.032(5) 0.017(5) 0.020(5) -0.012(6)
C16 0.089(7) 0.065(6) 0.035(5) 0.012(4) 0.013(5) 0.010(5)
C17 0.059(6) 0.060(5) 0.038(4) 0.007(4) 0.020(4) 0.004(4)
C18 0.069(6) 0.070(6) 0.069(6) 0.019(5) 0.041(5) -0.004(5)
C19 0.065(6) 0.074(6) 0.029(4) 0.014(4) 0.018(4) 0.006(5)
C20 0.072(7) 0.079(7) 0.060(6) -0.006(5) 0.038(5) 0.011(5)
C21 0.082(8) 0.069(6) 0.085(8) 0.014(6) 0.005(6) -0.013(6)
C22 0.041(5) 0.063(5) 0.040(5) -0.011(4) 0.004(4) -0.016(4)
C23 0.062(6) 0.123(9) 0.057(6) -0.007(6) 0.037(5) -0.030(6)
C24 0.040(4) 0.045(4) 0.013(3) -0.004(3) -0.001(3) 0.006(3)
C25 0.041(4) 0.042(4) 0.028(4) -0.009(3) 0.018(3) -0.002(3)
C26 0.037(4) 0.056(5) 0.042(5) 0.004(4) 0.016(4) 0.010(4)
C27 0.048(5) 0.053(5) 0.028(4) 0.007(3) 0.015(4) 0.017(4)
C28 0.051(5) 0.039(4) 0.028(4) 0.000(3) 0.012(4) 0.003(3)
C29 0.041(4) 0.039(4) 0.033(4) -0.005(3) 0.009(3) 0.002(3)
C30 0.034(4) 0.057(5) 0.039(4) -0.002(4) 0.016(4) 0.004(4)
C31 0.061(6) 0.065(6) 0.059(6) 0.013(5) 0.028(5) 0.009(5)
C32 0.063(6) 0.058(5) 0.038(5) 0.007(4) 0.022(4) 0.004(4)
C33 0.058(6) 0.053(5) 0.054(5) -0.011(4) 0.025(5) -0.017(4)
C34 0.072(6) 0.059(5) 0.058(6) 0.022(5) 0.032(5) 0.027(5)
C35 0.034(4) 0.038(4) 0.063(5) -0.008(4) 0.012(4) -0.001(3)
C36 0.058(6) 0.051(5) 0.118(9) -0.007(6) 0.026(6) -0.008(5)
C37 0.051(6) 0.065(6) 0.075(7) -0.004(5) 0.030(5) 0.001(4)
C38 0.046(5) 0.053(5) 0.056(6) -0.002(4) 0.002(4) 0.007(4)
C39 0.034(4) 0.041(4) 0.024(4) 0.000(3) 0.009(3) 0.005(3)
C40 0.034(4) 0.044(4) 0.027(4) -0.003(3) 0.002(3) 0.004(3)
C41 0.026(4) 0.066(5) 0.034(4) -0.005(4) -0.005(3) -0.001(4)
C42 0.051(5) 0.048(5) 0.040(5) 0.008(4) 0.009(4) 0.019(4)
C43 0.056(5) 0.041(4) 0.037(4) 0.002(4) 0.013(4) 0.008(4)
C44 0.037(4) 0.047(4) 0.026(4) -0.003(3) 0.008(3) -0.002(3)
C45 0.030(4) 0.037(4) 0.031(4) -0.003(3) 0.015(3) -0.005(3)
C46 0.041(4) 0.035(4) 0.031(4) 0.001(3) 0.002(3) 0.006(3)
C47 0.047(5) 0.049(5) 0.033(4) 0.007(4) 0.014(4) 0.012(4)
C48 0.066(6) 0.090(7) 0.038(5) 0.011(5) 0.022(4) 0.033(5)
C49 0.050(5) 0.046(4) 0.023(4) -0.003(3) 0.013(3) -0.002(4)
C50 0.065(6) 0.102(8) 0.032(5) -0.008(5) 0.003(4) -0.015(6)
C51 0.067(6) 0.076(6) 0.025(4) -0.002(4) 0.018(4) -0.008(5)

loop_
_atom_type_symbol
_atom_type_description
_atom_type_scat_dispersion_real
_atom_type_scat_dispersion_imag
_atom_type_scat_source
C C 0.0033 0.0016 'International Tables Vol C Tables 4.2.6.8 and 6.1.1.4'
H H 0.0000 0.0000 'International Tables Vol C Tables 4.2.6.8 and 6.1.1.4'
N N 0.0061 0.0033 'International Tables Vol C Tables 4.2.6.8 and 6.1.1.4'
O O 0.0106 0.0060 'International Tables Vol C Tables 4.2.6.8 and 6.1.1.4'
Yb Yb -0.3850 5.5486 'International Tables Vol C Tables 4.2.6.8 and 6.1.1.4'
Si Si 0.0817 0.0704 'International Tables Vol C Tables 4.2.6.8 and 6.1.1.4'
Cl Cl 0.1484 0.1585 'International Tables Vol C Tables 4.2.6.8 and 6.1.1.4'

loop_
_geom_angle_atom_site_label_1
_geom_angle_atom_site_label_2
_geom_angle_atom_site_label_3
_geom_angle
O1 Yb1 N2 108.2(2)
O1 Yb1 N5 93.58(18)
N2 Yb1 N5 150.4(2)
O1 Yb1 N6 141.19(18)
N2 Yb1 N6 109.1(2)
N5 Yb1 N6 56.80(18)
O1 Yb1 N1 113.41(18)
N2 Yb1 N1 56.7(2)
N5 Yb1 N1 96.68(19)
N6 Yb1 N1 95.97(18)
O1 Yb1 N4 91.26(18)
N2 Yb1 N4 78.0(2)
N5 Yb1 N4 122.30(19)
N6 Yb1 N4 86.11(18)
N1 Yb1 N4 132.85(19)
O1 Yb1 C1 112.06(19)
N2 Yb1 C1 28.1(2)
N5 Yb1 C1 124.9(2)
N6 Yb1 C1 105.89(19)
N1 Yb1 C1 28.74(19)
N4 Yb1 C1 105.7(2)
O1 Yb1 C45 120.00(18)
N2 Yb1 C45 131.1(2)
N5 Yb1 C45 28.61(18)
N6 Yb1 C45 28.42(18)
N1 Yb1 C45 94.53(19)
N4 Yb1 C45 107.31(19)
C1 Yb1 C45 116.21(19)
N1 Si1 C19 106.4(3)
N1 Si1 C18 115.3(4)
C19 Si1 C18 107.5(4)
N1 Si1 C20 112.8(4)
C19 Si1 C20 107.3(4)
C18 Si1 C20 107.0(4)
N3 Si2 C21 112.0(4)
N3 Si2 C23 112.0(4)
C21 Si2 C23 110.0(5)
N3 Si2 C22 101.8(3)
C21 Si2 C22 109.9(5)
C23 Si2 C22 110.9(4)
C24 O1 Yb1 162.4(4)
C52 O2 C55 112.7(11)
C1 N1 Si1 127.9(5)
C1 N1 Yb1 90.8(4)
Si1 N1 Yb1 141.3(3)
C1 N2 C3 120.7(6)
C1 N2 Yb1 97.4(4)
C3 N2 Yb1 141.7(5)
C2 N3 Si2 135.5(5)
C2 N3 H3 103(6)
Si2 N3 H3 121(6)
C2 N4 C5 118.5(6)
C2 N4 Yb1 129.1(4)
C5 N4 Yb1 112.4(4)
C45 N5 C39 126.2(6)
C45 N5 Yb1 95.1(4)
C39 N5 Yb1 134.3(4)
C45 N6 C46 121.1(5)
C45 N6 Yb1 94.2(4)
C46 N6 Yb1 138.0(4)
C45 N7 C49 125.0(6)
C45 N7 H7A 116(5)
C49 N7 H7A 115(5)
N2 C1 N1 114.7(6)
N2 C1 C6 121.2(6)
N1 C1 C6 124.0(6)
N2 C1 Yb1 54.5(4)
N1 C1 Yb1 60.5(4)
C6 C1 Yb1 172.8(5)
N4 C2 N3 120.7(6)
N4 C2 C12 123.8(6)
N3 C2 C12 115.5(6)
N2 C3 C4 108.5(6)
N2 C3 H3A 110.0
C4 C3 H3A 110.0
N2 C3 H3B 110.0
C4 C3 H3B 110.0
H3A C3 H3B 108.4
C5 C4 C3 114.4(7)
C5 C4 H4A 108.7
C3 C4 H4A 108.7
C5 C4 H4B 108.7
C3 C4 H4B 108.7
H4A C4 H4B 107.6
N4 C5 C4 114.1(7)
N4 C5 H5A 108.7
C4 C5 H5A 108.7
N4 C5 H5B 108.7
C4 C5 H5B 108.7
H5A C5 H5B 107.6
C11 C6 C7 117.7(7)
C11 C6 C1 119.9(7)
C7 C6 C1 122.4(7)
C6 C7 C8 121.3(9)
C6 C7 H7 119.4
C8 C7 H7 119.4
C9 C8 C7 119.4(9)
C9 C8 H8 120.3
C7 C8 H8 120.3
C10 C9 C8 119.0(9)
C10 C9 H9 120.5
C8 C9 H9 120.5
C11 C10 C9 120.7(10)
C11 C10 H10 119.7
C9 C10 H10 119.7
C10 C11 C6 121.8(9)
C10 C11 H11 119.1
C6 C11 H11 119.1
C13 C12 C17 118.6(7)
C13 C12 C2 122.5(7)
C17 C12 C2 118.9(6)
C14 C13 C12 120.5(8)
C14 C13 H13 119.7
C12 C13 H13 119.7
C15 C14 C13 120.3(9)
C15 C14 H14 119.9
C13 C14 H14 119.9
C16 C15 C14 120.6(8)
C16 C15 H15 119.7
C14 C15 H15 119.7
C15 C16 C17 119.7(8)
C15 C16 H16 120.1
C17 C16 H16 120.1
C16 C17 C12 120.3(8)
C16 C17 H17 119.8
C12 C17 H17 119.8
Si1 C18 H18A 109.5
Si1 C18 H18B 109.5
H18A C18 H18B 109.5
Si1 C18 H18C 109.5
H18A C18 H18C 109.5
H18B C18 H18C 109.5
Si1 C19 H19A 109.5
Si1 C19 H19B 109.5
H19A C19 H19B 109.5
Si1 C19 H19C 109.5
H19A C19 H19C 109.5
H19B C19 H19C 109.5
Si1 C20 H20A 109.5
Si1 C20 H20B 109.5
H20A C20 H20B 109.5
Si1 C20 H20C 109.5
H20A C20 H20C 109.5
H20B C20 H20C 109.5
Si2 C21 H21A 109.5
Si2 C21 H21B 109.5
H21A C21 H21B 109.5
Si2 C21 H21C 109.5
H21A C21 H21C 109.5
H21B C21 H21C 109.5
Si2 C22 H22A 109.5
Si2 C22 H22B 109.5
H22A C22 H22B 109.5
Si2 C22 H22C 109.5
H22A C22 H22C 109.5
H22B C22 H22C 109.5
Si2 C23 H23A 109.5
Si2 C23 H23B 109.5
H23A C23 H23B 109.5
Si2 C23 H23C 109.5
H23A C23 H23C 109.5
H23B C23 H23C 109.5
O1 C24 C29 120.9(7)
O1 C24 C25 120.8(7)
C29 C24 C25 118.3(7)
C26 C25 C24 117.4(7)
C26 C25 C30 120.1(7)
C24 C25 C30 122.4(6)
C27 C26 C25 123.2(7)
C27 C26 H26 118.4
C25 C26 H26 118.4
C28 C27 C26 117.3(7)
C28 C27 C34 122.0(8)
C26 C27 C34 120.6(7)
C27 C28 C29 123.2(7)
C27 C28 H28 118.4
C29 C28 H28 118.4
C28 C29 C24 118.8(7)
C28 C29 C35 118.6(7)
C24 C29 C35 122.5(7)
C25 C30 C33 111.9(6)
C25 C30 C31 111.9(6)
C33 C30 C31 107.1(7)
C25 C30 C32 109.4(6)
C33 C30 C32 110.5(7)
C31 C30 C32 105.8(6)
C30 C31 H31A 109.5
C30 C31 H31B 109.5
H31A C31 H31B 109.5
C30 C31 H31C 109.5
H31A C31 H31C 109.5
H31B C31 H31C 109.5
C30 C32 H32A 109.5
C30 C32 H32B 109.5
H32A C32 H32B 109.5
C30 C32 H32C 109.5
H32A C32 H32C 109.5
H32B C32 H32C 109.5
C30 C33 H33A 109.5
C30 C33 H33B 109.5
H33A C33 H33B 109.5
C30 C33 H33C 109.5
H33A C33 H33C 109.5
H33B C33 H33C 109.5
C27 C34 H34A 109.5
C27 C34 H34B 109.5
H34A C34 H34B 109.5
C27 C34 H34C 109.5
H34A C34 H34C 109.5
H34B C34 H34C 109.5
C36 C35 C29 112.3(6)
C36 C35 C38 106.2(7)
C29 C35 C38 111.2(7)
C36 C35 C37 107.7(7)
C29 C35 C37 110.0(7)
C38 C35 C37 109.4(7)
C35 C36 H36A 109.5
C35 C36 H36B 109.5
H36A C36 H36B 109.5
C35 C36 H36C 109.5
H36A C36 H36C 109.5
H36B C36 H36C 109.5
C35 C37 H37A 109.5
C35 C37 H37B 109.5
H37A C37 H37B 109.5
C35 C37 H37C 109.5
H37A C37 H37C 109.5
H37B C37 H37C 109.5
C35 C38 H38A 109.5
C35 C38 H38B 109.5
H38A C38 H38B 109.5
C35 C38 H38C 109.5
H38A C38 H38C 109.5
H38B C38 H38C 109.5
N5 C39 C40 125.0(7)
N5 C39 C44 117.3(6)
C40 C39 C44 117.5(6)
C41 C40 C39 120.4(7)
C41 C40 H40 119.8
C39 C40 H40 119.8
C42 C41 C40 119.9(7)
C42 C41 H41 120.0
C40 C41 H41 120.0
C41 C42 C43 121.2(7)
C41 C42 Cl1 119.4(6)
C43 C42 Cl1 119.3(6)
C42 C43 C44 119.0(7)
C42 C43 H43 120.5
C44 C43 H43 120.5
C43 C44 C39 122.0(7)
C43 C44 H44 119.0
C39 C44 H44 119.0
N6 C45 N5 113.0(6)
N6 C45 N7 121.9(6)
N5 C45 N7 125.2(6)
N6 C45 Yb1 57.3(3)
N5 C45 Yb1 56.3(3)
N7 C45 Yb1 172.5(5)
N6 C46 C47 109.4(6)
N6 C46 C48 111.5(6)
C47 C46 C48 109.0(6)
N6 C46 H46 109.0
C47 C46 H46 109.0
C48 C46 H46 109.0
C46 C47 H47A 109.5
C46 C47 H47B 109.5
H47A C47 H47B 109.5
C46 C47 H47C 109.5
H47A C47 H47C 109.5
H47B C47 H47C 109.5
C46 C48 H48A 109.5
C46 C48 H48B 109.5
H48A C48 H48B 109.5
C46 C48 H48C 109.5
H48A C48 H48C 109.5
H48B C48 H48C 109.5
N7 C49 C50 109.8(6)
N7 C49 C51 111.1(6)
C50 C49 C51 109.8(7)
N7 C49 H49 108.7
C50 C49 H49 108.7
C51 C49 H49 108.7
C49 C50 H50A 109.5
C49 C50 H50B 109.5
H50A C50 H50B 109.5
C49 C50 H50C 109.5
H50A C50 H50C 109.5
H50B C50 H50C 109.5
C49 C51 H51A 109.5
C49 C51 H51B 109.5
H51A C51 H51B 109.5
C49 C51 H51C 109.5
H51A C51 H51C 109.5
H51B C51 H51C 109.5
O2 C52 C53 105.4(13)
O2 C52 H52A 110.7
C53 C52 H52A 110.7
O2 C52 H52B 110.7
C53 C52 H52B 110.7
H52A C52 H52B 108.8
C52 C53 C54 105.9(14)
C52 C53 H53A 110.6
C54 C53 H53A 110.6
C52 C53 H53B 110.6
C54 C53 H53B 110.6
H53A C53 H53B 108.7
C53 C54 C55 104.7(13)
C53 C54 H54A 110.8
C55 C54 H54A 110.8
C53 C54 H54B 110.8
C55 C54 H54B 110.8
H54A C54 H54B 108.9
O2 C55 C54 105.1(13)
O2 C55 H55A 110.7
C54 C55 H55A 110.7
O2 C55 H55B 110.7
C54 C55 H55B 110.7
H55A C55 H55B 108.8

loop_
_geom_bond_atom_site_label_1
_geom_bond_atom_site_label_2
_geom_bond_distance
Yb1 O1 2.086(4)
Yb1 N2 2.287(6)
Yb1 N5 2.343(5)
Yb1 N6 2.368(5)
Yb1 N1 2.423(6)
Yb1 N4 2.459(5)
Yb1 C1 2.784(7)
Yb1 C45 2.805(7)
Cl1 C42 1.756(8)
Si1 N1 1.743(6)
Si1 C19 1.860(8)
Si1 C18 1.872(9)
Si1 C20 1.878(9)
Si2 N3 1.746(6)
Si2 C21 1.832(10)
Si2 C23 1.840(8)
Si2 C22 1.864(8)
O1 C24 1.355(8)
O2 C52 1.410(16)
O2 C55 1.410(15)
N1 C1 1.339(9)
N2 C1 1.321(9)
N2 C3 1.471(9)
N3 C2 1.355(9)
N3 H3 0.870(10)
N4 C2 1.290(8)
N4 C5 1.490(9)
N5 C45 1.349(8)
N5 C39 1.391(8)
N6 C45 1.339(8)
N6 C46 1.474(8)
N7 C45 1.366(8)
N7 C49 1.476(8)
N7 H7A 0.870(10)
C1 C6 1.490(10)
C2 C12 1.504(9)
C3 C4 1.527(11)
C3 H3A 0.9800
C3 H3B 0.9800
C4 C5 1.497(11)
C4 H4A 0.9800
C4 H4B 0.9800
C5 H5A 0.9800
C5 H5B 0.9800
C6 C11 1.376(11)
C6 C7 1.382(11)
C7 C8 1.387(12)
C7 H7 0.9400
C8 C9 1.384(14)
C8 H8 0.9400
C9 C10 1.376(14)
C9 H9 0.9400
C10 C11 1.359(12)
C10 H10 0.9400
C11 H11 0.9400
C12 C13 1.373(10)
C12 C17 1.391(10)
C13 C14 1.371(11)
C13 H13 0.9400
C14 C15 1.361(13)
C14 H14 0.9400
C15 C16 1.360(13)
C15 H15 0.9400
C16 C17 1.378(11)
C16 H16 0.9400
C17 H17 0.9400
C18 H18A 0.9700
C18 H18B 0.9700
C18 H18C 0.9700
C19 H19A 0.9700
C19 H19B 0.9700
C19 H19C 0.9700
C20 H20A 0.9700
C20 H20B 0.9700
C20 H20C 0.9700
C21 H21A 0.9700
C21 H21B 0.9700
C21 H21C 0.9700
C22 H22A 0.9700
C22 H22B 0.9700
C22 H22C 0.9700
C23 H23A 0.9700
C23 H23B 0.9700
C23 H23C 0.9700
C24 C29 1.409(10)
C24 C25 1.435(10)
C25 C26 1.396(10)
C25 C30 1.528(10)
C26 C27 1.381(11)
C26 H26 0.9400
C27 C28 1.367(10)
C27 C34 1.522(10)
C28 C29 1.387(10)
C28 H28 0.9400
C29 C35 1.531(10)
C30 C33 1.538(10)
C30 C31 1.539(10)
C30 C32 1.562(11)
C31 H31A 0.9700
C31 H31B 0.9700
C31 H31C 0.9700
C32 H32A 0.9700
C32 H32B 0.9700
C32 H32C 0.9700
C33 H33A 0.9700
C33 H33B 0.9700
C33 H33C 0.9700
C34 H34A 0.9700
C34 H34B 0.9700
C34 H34C 0.9700
C35 C36 1.525(11)
C35 C38 1.541(11)
C35 C37 1.548(12)
C36 H36A 0.9700
C36 H36B 0.9700
C36 H36C 0.9700
C37 H37A 0.9700
C37 H37B 0.9700
C37 H37C 0.9700
C38 H38A 0.9700
C38 H38B 0.9700
C38 H38C 0.9700
C39 C40 1.393(9)
C39 C44 1.398(9)
C40 C41 1.393(10)
C40 H40 0.9400
C41 C42 1.367(11)
C41 H41 0.9400
C42 C43 1.367(11)
C43 C44 1.376(10)
C43 H43 0.9400
C44 H44 0.9400
C46 C47 1.514(9)
C46 C48 1.519(11)
C46 H46 0.9900
C47 H47A 0.9700
C47 H47B 0.9700
C47 H47C 0.9700
C48 H48A 0.9700
C48 H48B 0.9700
C48 H48C 0.9700
C49 C50 1.498(10)
C49 C51 1.522(10)
C49 H49 0.9900
C50 H50A 0.9700
C50 H50B 0.9700
C50 H50C 0.9700
C51 H51A 0.9700
C51 H51B 0.9700
C51 H51C 0.9700
C52 C53 1.467(18)
C52 H52A 0.9800
C52 H52B 0.9800
C53 C54 1.480(14)
C53 H53A 0.9800
C53 H53B 0.9800
C54 C55 1.501(18)
C54 H54A 0.9800
C54 H54B 0.9800
C55 H55A 0.9800
C55 H55B 0.9800

loop_
_geom_torsion_atom_site_label_1
_geom_torsion_atom_site_label_2
_geom_torsion_atom_site_label_3
_geom_torsion_atom_site_label_4
_geom_torsion
N2 Yb1 O1 C24 134.9(15)
N5 Yb1 O1 C24 -24.8(15)
N6 Yb1 O1 C24 -61.9(16)
N1 Yb1 O1 C24 74.0(15)
N4 Yb1 O1 C24 -147.3(15)
C1 Yb1 O1 C24 105.2(15)
C45 Yb1 O1 C24 -36.4(15)
C19 Si1 N1 C1 -162.7(6)
C18 Si1 N1 C1 -43.5(7)
C20 Si1 N1 C1 79.9(7)
C19 Si1 N1 Yb1 13.6(6)
C18 Si1 N1 Yb1 132.7(5)
C20 Si1 N1 Yb1 -103.8(6)
O1 Yb1 N1 C1 93.5(4)
N2 Yb1 N1 C1 -3.5(4)
N5 Yb1 N1 C1 -169.6(4)
N6 Yb1 N1 C1 -112.5(4)
N4 Yb1 N1 C1 -22.2(5)
C45 Yb1 N1 C1 -141.0(4)
O1 Yb1 N1 Si1 -83.6(5)
N2 Yb1 N1 Si1 179.4(6)
N5 Yb1 N1 Si1 13.3(5)
N6 Yb1 N1 Si1 70.5(5)
N4 Yb1 N1 Si1 160.7(4)
C1 Yb1 N1 Si1 -177.1(8)
C45 Yb1 N1 Si1 42.0(5)
O1 Yb1 N2 C1 -102.9(4)
N5 Yb1 N2 C1 32.6(7)
N6 Yb1 N2 C1 88.2(4)
N1 Yb1 N2 C1 3.6(4)
N4 Yb1 N2 C1 169.7(5)
C45 Yb1 N2 C1 67.1(5)
O1 Yb1 N2 C3 70.8(8)
N5 Yb1 N2 C3 -153.7(7)
N6 Yb1 N2 C3 -98.1(8)
N1 Yb1 N2 C3 177.4(9)
N4 Yb1 N2 C3 -16.5(8)
C1 Yb1 N2 C3 173.7(11)
C45 Yb1 N2 C3 -119.2(8)
C21 Si2 N3 C2 -77.4(9)
C23 Si2 N3 C2 46.6(9)
C22 Si2 N3 C2 165.2(7)
O1 Yb1 N4 C2 106.2(6)
N2 Yb1 N4 C2 -145.4(6)
N5 Yb1 N4 C2 11.2(7)
N6 Yb1 N4 C2 -35.0(6)
N1 Yb1 N4 C2 -129.5(6)
C1 Yb1 N4 C2 -140.4(6)
C45 Yb1 N4 C2 -15.8(6)
O1 Yb1 N4 C5 -75.7(5)
N2 Yb1 N4 C5 32.7(5)
N5 Yb1 N4 C5 -170.7(5)
N6 Yb1 N4 C5 143.1(5)
N1 Yb1 N4 C5 48.6(6)
C1 Yb1 N4 C5 37.7(5)
C45 Yb1 N4 C5 162.3(5)
O1 Yb1 N5 C45 -158.7(4)
N2 Yb1 N5 C45 63.2(6)
N6 Yb1 N5 C45 -5.6(4)
N1 Yb1 N5 C45 87.2(4)
N4 Yb1 N5 C45 -64.9(4)
C1 Yb1 N5 C45 81.2(4)
O1 Yb1 N5 C39 -2.3(6)
N2 Yb1 N5 C39 -140.4(6)
N6 Yb1 N5 C39 150.9(7)
N1 Yb1 N5 C39 -116.4(6)
N4 Yb1 N5 C39 91.5(6)
C1 Yb1 N5 C39 -122.4(6)
C45 Yb1 N5 C39 156.4(9)
O1 Yb1 N6 C45 51.6(5)
N2 Yb1 N6 C45 -145.3(4)
N5 Yb1 N6 C45 5.6(4)
N1 Yb1 N6 C45 -88.5(4)
N4 Yb1 N6 C45 138.8(4)
C1 Yb1 N6 C45 -116.0(4)
O1 Yb1 N6 C46 -159.4(6)
N2 Yb1 N6 C46 3.7(7)
N5 Yb1 N6 C46 154.6(7)
N1 Yb1 N6 C46 60.5(6)
N4 Yb1 N6 C46 -72.2(6)
C1 Yb1 N6 C46 33.0(7)
C45 Yb1 N6 C46 149.0(8)
C3 N2 C1 N1 178.5(6)
Yb1 N2 C1 N1 -6.0(6)
C3 N2 C1 C6 -2.5(10)
Yb1 N2 C1 C6 173.0(5)
C3 N2 C1 Yb1 -175.5(8)
Si1 N1 C1 N2 -176.7(5)
Yb1 N1 C1 N2 5.6(6)
Si1 N1 C1 C6 4.4(10)
Yb1 N1 C1 C6 -173.3(6)
Si1 N1 C1 Yb1 177.7(6)
O1 Yb1 C1 N2 87.5(4)
N5 Yb1 C1 N2 -161.1(4)
N6 Yb1 C1 N2 -100.8(4)
N1 Yb1 C1 N2 -173.7(7)
N4 Yb1 C1 N2 -10.4(5)
C45 Yb1 C1 N2 -129.3(4)
O1 Yb1 C1 N1 -98.8(4)
N2 Yb1 C1 N1 173.7(7)
N5 Yb1 C1 N1 12.6(5)
N6 Yb1 C1 N1 72.9(4)
N4 Yb1 C1 N1 163.3(4)
C45 Yb1 C1 N1 44.4(4)
O1 Yb1 C1 C6 31(4)
N2 Yb1 C1 C6 -56(4)
N5 Yb1 C1 C6 143(4)
N6 Yb1 C1 C6 -157(4)
N1 Yb1 C1 C6 130(4)
N4 Yb1 C1 C6 -67(4)
C45 Yb1 C1 C6 174(4)
C5 N4 C2 N3 -178.6(7)
Yb1 N4 C2 N3 -0.5(10)
C5 N4 C2 C12 -0.9(10)
Yb1 N4 C2 C12 177.1(5)
Si2 N3 C2 N4 -173.1(6)
Si2 N3 C2 C12 9.1(11)
C1 N2 C3 C4 -161.3(7)
Yb1 N2 C3 C4 26.0(12)
N2 C3 C4 C5 -50.8(9)
C2 N4 C5 C4 105.0(8)
Yb1 N4 C5 C4 -73.4(7)
C3 C4 C5 N4 86.0(8)
N2 C1 C6 C11 -67.6(10)
N1 C1 C6 C11 111.3(9)
Yb1 C1 C6 C11 -15(4)
N2 C1 C6 C7 113.1(8)
N1 C1 C6 C7 -68.0(10)
Yb1 C1 C6 C7 165(4)
C11 C6 C7 C8 1.5(12)
C1 C6 C7 C8 -179.2(8)
C6 C7 C8 C9 -2.0(14)
C7 C8 C9 C10 1.7(15)
C8 C9 C10 C11 -1.0(15)
C9 C10 C11 C6 0.5(15)
C7 C6 C11 C10 -0.8(13)
C1 C6 C11 C10 179.9(8)
N4 C2 C12 C13 85.1(10)
N3 C2 C12 C13 -97.2(9)
N4 C2 C12 C17 -95.1(9)
N3 C2 C12 C17 82.7(9)
C17 C12 C13 C14 0.3(13)
C2 C12 C13 C14 -179.8(8)
C12 C13 C14 C15 0.1(15)
C13 C14 C15 C16 0.6(16)
C14 C15 C16 C17 -1.6(15)
C15 C16 C17 C12 2.0(14)
C13 C12 C17 C16 -1.3(13)
C2 C12 C17 C16 178.8(8)
Yb1 O1 C24 C29 -83.9(16)
Yb1 O1 C24 C25 96.8(15)
O1 C24 C25 C26 -166.6(6)
C29 C24 C25 C26 14.1(9)
O1 C24 C25 C30 15.5(9)
C29 C24 C25 C30 -163.9(6)
C24 C25 C26 C27 -4.9(11)
C30 C25 C26 C27 173.1(7)
C25 C26 C27 C28 -5.1(11)
C25 C26 C27 C34 177.3(7)
C26 C27 C28 C29 5.9(11)
C34 C27 C28 C29 -176.5(7)
C27 C28 C29 C24 3.5(11)
C27 C28 C29 C35 -177.8(7)
O1 C24 C29 C28 167.1(6)
C25 C24 C29 C28 -13.5(10)
O1 C24 C29 C35 -11.5(10)
C25 C24 C29 C35 167.9(7)
C26 C25 C30 C33 111.1(8)
C24 C25 C30 C33 -71.0(9)
C26 C25 C30 C31 -9.2(10)
C24 C25 C30 C31 168.7(7)
C26 C25 C30 C32 -126.1(7)
C24 C25 C30 C32 51.8(8)
C28 C29 C35 C36 16.9(11)
C24 C29 C35 C36 -164.5(8)
C28 C29 C35 C38 135.7(7)
C24 C29 C35 C38 -45.7(9)
C28 C29 C35 C37 -103.0(8)
C24 C29 C35 C37 75.7(9)
C45 N5 C39 C40 21.0(11)
Yb1 N5 C39 C40 -129.4(6)
C45 N5 C39 C44 -164.5(6)
Yb1 N5 C39 C44 45.2(9)
N5 C39 C40 C41 173.9(7)
C44 C39 C40 C41 -0.7(10)
C39 C40 C41 C42 0.1(12)
C40 C41 C42 C43 -0.4(12)
C40 C41 C42 Cl1 179.9(6)
C41 C42 C43 C44 1.2(12)
Cl1 C42 C43 C44 -179.0(6)
C42 C43 C44 C39 -1.8(11)
N5 C39 C44 C43 -173.4(7)
C40 C39 C44 C43 1.6(10)
C46 N6 C45 N5 -165.1(6)
Yb1 N6 C45 N5 -8.8(6)
C46 N6 C45 N7 14.9(10)
Yb1 N6 C45 N7 171.2(6)
C46 N6 C45 Yb1 -156.3(7)
C39 N5 C45 N6 -150.3(6)
Yb1 N5 C45 N6 9.0(6)
C39 N5 C45 N7 29.7(11)
Yb1 N5 C45 N7 -171.1(6)
C39 N5 C45 Yb1 -159.2(7)
C49 N7 C45 N6 -147.7(7)
C49 N7 C45 N5 32.4(11)
C49 N7 C45 Yb1 -66(4)
O1 Yb1 C45 N6 -145.4(4)
N2 Yb1 C45 N6 45.5(5)
N5 Yb1 C45 N6 -170.2(6)
N1 Yb1 C45 N6 94.2(4)
N4 Yb1 C45 N6 -43.5(4)
C1 Yb1 C45 N6 74.4(4)
O1 Yb1 C45 N5 24.8(5)
N2 Yb1 C45 N5 -144.3(4)
N6 Yb1 C45 N5 170.2(6)
N1 Yb1 C45 N5 -95.6(4)
N4 Yb1 C45 N5 126.7(4)
C1 Yb1 C45 N5 -115.4(4)
O1 Yb1 C45 N7 128(4)
N2 Yb1 C45 N7 -41(4)
N5 Yb1 C45 N7 104(4)
N6 Yb1 C45 N7 -86(4)
N1 Yb1 C45 N7 8(4)
N4 Yb1 C45 N7 -130(4)
C1 Yb1 C45 N7 -12(4)
C45 N6 C46 C47 -171.1(6)
Yb1 N6 C46 C47 45.8(9)
C45 N6 C46 C48 68.3(8)
Yb1 N6 C46 C48 -74.8(8)
C45 N7 C49 C50 -149.7(7)
C45 N7 C49 C51 88.6(8)
C55 O2 C52 C53 11.4(17)
O2 C52 C53 C54 -22.7(18)
C52 C53 C54 C55 25.2(18)
C52 O2 C55 C54 4.4(17)
C53 C54 C55 O2 -18.3(17)
